data_7232305
loop_
_publ_author_name
'Zhang, He'
'Gao, Xue-Wang'
'Wang, Li'
'Zhao, Xinsheng'
'Li, Qiu-Yan'
'Wang, Xiao-Jun'

_publ_section_title
;
 Microwave-assisted synthesis of urea-containing zirconium metal--organic
 frameworks for heterogeneous catalysis of Henry reactions
;
_journal_issue 9
_journal_name_full CrystEngComm
_journal_page_first 1358
_journal_paper_doi 10.1039/C8CE02153H
_journal_volume 21
_journal_year 2019
_chemical_formula_moiety 'C31 H22 F6 N2 O5'
_chemical_formula_sum 'C31 H22 F6 N2 O5'
_chemical_formula_weight 616.50
_space_group_crystal_system triclinic
_space_group_IT_number 2
_space_group_name_Hall '-P 1'
_space_group_name_H-M_alt 'P -1'
_symmetry_space_group_name_Hall '-P 1'
_symmetry_space_group_name_H-M 'P -1'
_atom_sites_solution_hydrogens geom
_atom_sites_solution_primary dual
_audit_creation_date 2019-01-07
_audit_creation_method
;
Olex2 1.2
(compiled 2018.05.29 svn.r3508 for OlexSys, GUI svn.r5506)
;
_audit_update_record
;
2019-01-09 deposited with the CCDC.
2019-02-04 downloaded from the CCDC.
;
_cell_angle_alpha 109.014(10)
_cell_angle_beta 97.412(10)
_cell_angle_gamma 118.495(7)
_cell_formula_units_Z 2
_cell_length_a 12.036(7)
_cell_length_b 12.533(7)
_cell_length_c 14.010(13)
_cell_measurement_reflns_used 2184
_cell_measurement_temperature 296.15
_cell_measurement_theta_max 26.765
_cell_measurement_theta_min 2.995
_cell_volume 1650(2)
_computing_cell_refinement 'SAINT v7.68A (Bruker, 2009)'
_computing_data_reduction 'SAINT v7.68A (Bruker, 2009)'
_computing_molecular_graphics 'Olex2 (Dolomanov et al., 2009)'
_computing_publication_material 'Olex2 (Dolomanov et al., 2009)'
_computing_structure_refinement 'ShelXL (Sheldrick, 2015)'
_computing_structure_solution 'ShelXT (Sheldrick, 2015)'
_diffrn_ambient_temperature 296.15
_diffrn_measured_fraction_theta_full 0.984
_diffrn_measured_fraction_theta_max 0.983
_diffrn_measurement_device_type 'Bruker APEX-II CCD'
_diffrn_measurement_method '\f and \w scans'
_diffrn_radiation_monochromator graphite
_diffrn_radiation_type MoK\a
_diffrn_radiation_wavelength 0.71073
_diffrn_reflns_av_R_equivalents 0.0657
_diffrn_reflns_av_unetI/netI 0.0912
_diffrn_reflns_Laue_measured_fraction_full 0.984
_diffrn_reflns_Laue_measured_fraction_max 0.983
_diffrn_reflns_limit_h_max 14
_diffrn_reflns_limit_h_min -14
_diffrn_reflns_limit_k_max 15
_diffrn_reflns_limit_k_min -13
_diffrn_reflns_limit_l_max 16
_diffrn_reflns_limit_l_min -16
_diffrn_reflns_number 10166
_diffrn_reflns_point_group_measured_fraction_full 0.984
_diffrn_reflns_point_group_measured_fraction_max 0.983
_diffrn_reflns_theta_full 25.242
_diffrn_reflns_theta_max 25.499
_diffrn_reflns_theta_min 2.397
_diffrn_standards_number 0
_exptl_absorpt_coefficient_mu 0.107
_exptl_absorpt_correction_T_max 0.7512
_exptl_absorpt_correction_T_min 0.5214
_exptl_absorpt_correction_type multi-scan
_exptl_absorpt_process_details Bruker;SADABS;2012
_exptl_crystal_colour colourless
_exptl_crystal_colour_primary colourless
_exptl_crystal_density_diffrn 1.241
_exptl_crystal_description block
_exptl_crystal_F_000 632
_exptl_crystal_size_max 0.19
_exptl_crystal_size_mid 0.12
_exptl_crystal_size_min 0.08
_platon_squeeze_details
;
TITL a in P-1
CELL   12.0360   12.5330   14.0100    109.01     97.41    118.50
SPGR P-1
# Solvent Accessible Volume =       343
# Electrons Found in S.A.V. =       112
# Note: Atoms in Void as Cxxx and Qxxx all others
C101 0.550 0.426 0.090 !       7.12 eA-3
C102 0.545 0.194 0.059 !       6.46 eA-3
C103 0.544 0.355 0.263 !       5.53 eA-3
C104 0.621 0.360 0.167 !       2.74 eA-3
C105 0.639 0.268 0.134 !       2.64 eA-3
C106 0.707 0.304 0.221 !       2.57 eA-3
C107 0.533 0.262 0.174 !       1.46 eA-3
Q108 0.919 0.765 0.329 !       0.96 eA-3
C109 0.713 0.508 0.220 !       0.92 eA-3
Q110 0.840 0.081 0.061 !       0.85 eA-3
Q111 0.842 0.511 0.454 !       0.82 eA-3
Q112 0.111 0.023 0.285 !       0.75 eA-3
Q113 0.986 0.187 0.240 !       0.74 eA-3
Q114 0.840 0.362 0.497 !       0.73 eA-3
Q115 0.203 0.815 0.028 !       0.71 eA-3
Q116 0.251 0.760 0.405 !       0.70 eA-3
Q117 0.731 0.495 0.301 !       0.69 eA-3
Q118 0.014 0.344 0.188 !       0.68 eA-3
Q119 0.921 0.467 0.155 !       0.67 eA-3
Q120 0.765 0.082 0.046 !       0.64 eA-3
Q121 0.854 0.829 0.398 !       0.63 eA-3
Q122 0.308 0.936 0.333 !       0.63 eA-3
Q123 0.028 0.912 0.410 !       0.62 eA-3
Q124 0.909 0.763 0.390 !       0.61 eA-3
Q125 0.831 0.858 0.059 !       0.60 eA-3
Q126 0.824 0.418 0.078 !       0.60 eA-3
Q127 0.892 0.852 0.459 !       0.59 eA-3
Q128 0.108 0.377-0.002 !       0.58 eA-3
Q129 0.780 0.881 0.218 !       0.57 eA-3
Q130 0.154 0.154 0.191 !       0.57 eA-3
Q131 0.060 0.387 0.456 !       0.57 eA-3
Q132 0.999 0.879 0.486 !       0.57 eA-3
Q133 0.779 0.172 0.128 !       0.57 eA-3
Q134 0.268 0.836 0.415 !       0.56 eA-3
Q135 0.215 0.064 0.111 !       0.55 eA-3
Q136 0.797 0.442 0.422 !       0.55 eA-3
Q137 0.207 0.880 0.106 !       0.55 eA-3
Q138 0.028 0.330 0.355 !       0.54 eA-3
Q139 0.459 0.416 0.153 !       0.54 eA-3
Q140 0.903 0.686 0.077 !       0.54 eA-3
Q141 0.329 0.484 0.247 !       0.54 eA-3
Q142 1.004 0.245 0.499 !       0.53 eA-3
Q143 0.218 0.858 0.248 !       0.52 eA-3
Q144 0.988 0.156 0.449 !       0.52 eA-3
Q145 0.827 0.749 0.316 !       0.52 eA-3
Q146 0.810 0.086 0.117 !       0.52 eA-3
Q147 0.576 0.320 0.364 !       0.52 eA-3
Q148 0.231 0.511 0.064 !       0.51 eA-3
Q149 0.857 0.800 0.155 !       0.50 eA-3
Q150 0.675 0.846 0.073 !       0.50 eA-3
Q151 0.438 0.807 0.152 !       0.50 eA-3
Q152 0.874 0.919 0.404 !       0.50 eA-3
;
_refine_diff_density_max 0.228
_refine_diff_density_min -0.220
_refine_diff_density_rms 0.045
_refine_ls_extinction_method none
_refine_ls_goodness_of_fit_ref 0.941
_refine_ls_hydrogen_treatment constr
_refine_ls_matrix_type full
_refine_ls_number_parameters 453
_refine_ls_number_reflns 6032
_refine_ls_number_restraints 573
_refine_ls_restrained_S_all 0.943
_refine_ls_R_factor_all 0.1343
_refine_ls_R_factor_gt 0.0689
_refine_ls_shift/su_max 0.000
_refine_ls_shift/su_mean 0.000
_refine_ls_structure_factor_coef Fsqd
_refine_ls_weighting_details 'w=1/[\s^2^(Fo^2^)+(0.0959P)^2^] where P=(Fo^2^+2Fc^2^)/3'
_refine_ls_weighting_scheme calc
_refine_ls_wR_factor_gt 0.1676
_refine_ls_wR_factor_ref 0.1884
_reflns_Friedel_coverage 0.000
_reflns_number_gt 3080
_reflns_number_total 6032
_reflns_threshold_expression 'I > 2\s(I)'
_cod_data_source_file c8ce02153h2.cif
_cod_data_source_block a_sq
_cod_depositor_comments 'Adding full bibliography for 7232305.cif.'
_cod_database_code 7232305
_shelx_shelxl_version_number 2018/3
_shelx_space_group_comment
;
The symmetry employed for this shelxl refinement is uniquely defined
by the following loop, which should always be used as a source of
symmetry information in preference to the above space-group names.
They are only intended as comments.
;
_shelx_estimated_absorpt_t_max 0.992
_shelx_estimated_absorpt_t_min 0.980
_olex2_refinement_description
;
1. Fixed Uiso
 At 1.2 times of:
  All C(H) groups, All N(H) groups
 At 1.5 times of:
  All C(H,H,H) groups
2. Restrained distances
 H1-H2
 2.15 with sigma of 0.02
 F1-C30 \\sim F7-C30 \\sim F2-C30 \\sim F8-C30 \\sim F3-C30 \\sim F9-C30
 with sigma of 0.02
 F11-C31 \\sim F6-C31 \\sim F12-C31 \\sim F4-C31 \\sim F10-C31 \\sim F5-C31
 with sigma of 0.02
3. Rigid bond restraints
 All non-hydrogen atoms
 with sigma for 1-2 distances of 0.01 and sigma for 1-3 distances of 0.01
4. Uiso/Uaniso restraints and constraints
All non-hydrogen atoms have similar U: within 2A with sigma of 0.04 and sigma
for terminal atoms of 0.08
Uanis(F3) \\sim Ueq, Uanis(F2) \\sim Ueq, Uanis(F8) \\sim Ueq: with sigma of
0.005 and sigma for terminal atoms of 0.01
5. Others
 Fixed Sof: F10(0.5) F7(0.5) F11(0.5) F8(0.5) F12(0.5) F9(0.5) F6(0.5) F1(0.5)
 F3(0.5) F4(0.5) F2(0.5) F5(0.5)
6.a Aromatic/amide H refined with riding coordinates:
 N1(H1), N2(H2), C14(H14), C20(H20), C16(H16), C19(H19), C7(H7), C11(H11),
 C10(H10), C8(H8), C29(H29), C17(H17), C25(H25), C5(H5), C4(H4), C27(H27)
6.b Idealised Me refined as rotating group:
 C22(H22A,H22B,H22C), C1(H1A,H1B,H1C)
;
_platon_squeeze_void_probe_radius 1.20
_olex2_submission_special_instructions 'No special instructions were received'

loop_
_space_group_symop_operation_xyz
'x, y, z'
'-x, -y, -z'

loop_
_atom_site_label
_atom_site_type_symbol
_atom_site_fract_x
_atom_site_fract_y
_atom_site_fract_z
_atom_site_U_iso_or_equiv
_atom_site_adp_type
_atom_site_occupancy
_atom_site_site_symmetry_order
_atom_site_calc_flag
_atom_site_refinement_flags_posn
_atom_site_refinement_flags_adp
_atom_site_refinement_flags_occupancy
_atom_site_disorder_assembly
_atom_site_disorder_group
O5 O 1.1716(3) 1.2355(2) 0.0346(2) 0.0682(7) Uani 1 1 d . U . . .
N1 N 0.9222(3) 0.6186(3) 0.0554(2) 0.0504(7) Uani 1 1 d . U . . .
H1 H 0.929000 0.682171 0.040235 0.060 Uiso 1 1 calc DR . . . .
C12 C 1.1290(3) 0.7968(3) 0.2019(2) 0.0413(7) Uani 1 1 d . U . . .
O1 O 0.7970(2) 0.3897(2) -0.00657(18) 0.0592(7) Uani 1 1 d . U . . .
N2 N 0.7389(3) 0.4861(3) -0.0979(2) 0.0536(7) Uani 1 1 d . U . . .
H2 H 0.757233 0.563042 -0.093728 0.064 Uiso 1 1 calc DR . . . .
C15 C 1.1477(3) 0.8896(3) 0.1521(2) 0.0422(8) Uani 1 1 d . U . . .
C9 C 1.1056(3) 0.6182(3) 0.2898(2) 0.0450(8) Uani 1 1 d . U . . .
C13 C 1.0203(3) 0.6602(3) 0.1503(2) 0.0399(7) Uani 1 1 d . U . . .
O4 O 1.2073(3) 1.1051(3) -0.0921(2) 0.0731(8) Uani 1 1 d . U . . .
C14 C 1.0102(3) 0.5736(3) 0.1944(2) 0.0445(8) Uani 1 1 d . U . . .
H14 H 0.937987 0.483398 0.159424 0.053 Uiso 1 1 calc R . . . .
C23 C 0.8179(3) 0.4903(3) -0.0152(2) 0.0421(8) Uani 1 1 d . U . . .
C18 C 1.1759(3) 1.0550(3) 0.0523(3) 0.0457(8) Uani 1 1 d . U . . .
C20 C 1.1707(3) 0.8639(3) 0.0556(2) 0.0492(8) Uani 1 1 d . U . . .
H20 H 1.176709 0.790062 0.023681 0.059 Uiso 1 1 calc R . . . .
C16 C 1.1433(3) 1.0019(3) 0.2004(3) 0.0509(9) Uani 1 1 d . U . . .
H16 H 1.131369 1.022575 0.266753 0.061 Uiso 1 1 calc R . . . .
C6 C 1.0940(3) 0.5200(3) 0.3322(2) 0.0454(8) Uani 1 1 d . U . . .
C19 C 1.1850(3) 0.9456(3) 0.0057(3) 0.0504(8) Uani 1 1 d . U . . .
H19 H 1.200720 0.926936 -0.059136 0.060 Uiso 1 1 calc R . . . .
O3 O 1.0813(3) 0.2814(3) 0.5551(2) 0.0883(9) Uani 1 1 d . U . . .
C7 C 1.0354(4) 0.3848(4) 0.2635(3) 0.0558(9) Uani 1 1 d . U . . .
H7 H 1.003795 0.355404 0.189733 0.067 Uiso 1 1 calc R . . . .
C11 C 1.2201(3) 0.8402(3) 0.2988(2) 0.0479(8) Uani 1 1 d . U . . .
H11 H 1.290182 0.931132 0.335953 0.057 Uiso 1 1 calc R . . . .
C10 C 1.2111(3) 0.7540(3) 0.3426(2) 0.0495(8) Uani 1 1 d . U . . .
H10 H 1.275447 0.786398 0.407255 0.059 Uiso 1 1 calc R . . . .
C24 C 0.6327(3) 0.3719(3) -0.1877(3) 0.0479(8) Uani 1 1 d . U . . .
C21 C 1.1848(3) 1.1426(4) -0.0004(3) 0.0535(9) Uani 1 1 d . U . . .
C3 C 1.0685(4) 0.3335(4) 0.4104(3) 0.0524(9) Uani 1 1 d . U . . .
O2 O 1.0118(3) 0.1175(3) 0.3929(2) 0.0870(9) Uani 1 1 d . U . . .
C2 C 1.0493(4) 0.2317(4) 0.4501(3) 0.0610(10) Uani 1 1 d . U . . .
C8 C 1.0228(4) 0.2927(4) 0.3019(3) 0.0601(10) Uani 1 1 d . U . . .
H8 H 0.983173 0.202511 0.253977 0.072 Uiso 1 1 calc R . . . .
C29 C 0.5916(4) 0.3895(4) -0.2753(3) 0.0546(9) Uani 1 1 d . U . . .
H29 H 0.634275 0.475977 -0.271493 0.066 Uiso 1 1 calc R . . . .
C17 C 1.1566(3) 1.0840(3) 0.1503(3) 0.0534(9) Uani 1 1 d . U . . .
H17 H 1.152483 1.159049 0.182812 0.064 Uiso 1 1 calc R . . . .
C25 C 0.5676(3) 0.2420(3) -0.1941(3) 0.0522(9) Uani 1 1 d . U . . .
H25 H 0.593390 0.228155 -0.136140 0.063 Uiso 1 1 calc R . . . .
C5 C 1.1418(4) 0.5601(4) 0.4402(3) 0.0598(10) Uani 1 1 d . U . . .
H5 H 1.184044 0.650876 0.488072 0.072 Uiso 1 1 calc R . . . .
C28 C 0.4889(4) 0.2813(4) -0.3674(3) 0.0635(10) Uani 1 1 d . U . . .
C4 C 1.1284(4) 0.4679(4) 0.4794(3) 0.0651(10) Uani 1 1 d . U . . .
H4 H 1.160172 0.497239 0.553114 0.078 Uiso 1 1 calc R . . . .
C27 C 0.4244(4) 0.1523(4) -0.3744(3) 0.0690(10) Uani 1 1 d . U . . .
H27 H 0.355039 0.078791 -0.436915 0.083 Uiso 1 1 calc R . . . .
C22 C 1.2191(5) 1.1823(5) -0.1525(4) 0.0904(15) Uani 1 1 d . U . . .
H22A H 1.232652 1.143158 -0.217601 0.136 Uiso 1 1 calc GR . . . .
H22B H 1.294305 1.274394 -0.110084 0.136 Uiso 1 1 calc GR . . . .
H22C H 1.138237 1.180518 -0.169869 0.136 Uiso 1 1 calc GR . . . .
C26 C 0.4643(4) 0.1339(4) -0.2876(3) 0.0600(9) Uani 1 1 d . U . . .
C1 C 1.0680(6) 0.1904(5) 0.6009(4) 0.1132(19) Uani 1 1 d . U . . .
H1A H 0.976892 0.112787 0.569976 0.170 Uiso 1 1 calc GR . . . .
H1B H 1.090813 0.235969 0.677194 0.170 Uiso 1 1 calc GR . . . .
H1C H 1.127486 0.161584 0.586025 0.170 Uiso 1 1 calc GR . . . .
C31 C 0.4486(6) 0.3006(6) -0.4623(4) 0.0897(14) Uani 1 1 d D U . . .
C30 C 0.3983(5) -0.0047(4) -0.2936(4) 0.0829(12) Uani 1 1 d D U . . .
F10 F 0.4922(12) 0.2530(17) -0.5353(7) 0.135(4) Uani 0.5 1 d D U P A 2
F7 F 0.3017(13) -0.0984(10) -0.3837(6) 0.177(6) Uani 0.5 1 d D U P B 2
F11 F 0.495(2) 0.4214(11) -0.4411(10) 0.176(7) Uani 0.5 1 d D U P A 2
F8 F 0.4868(7) -0.0319(7) -0.2572(10) 0.116(2) Uani 0.5 1 d D U P B 2
F12 F 0.3178(8) 0.2206(15) -0.5131(8) 0.141(4) Uani 0.5 1 d D U P A 2
F9 F 0.3347(9) -0.0144(8) -0.2220(8) 0.111(3) Uani 0.5 1 d D U P B 2
F6 F 0.3599(14) 0.3357(18) -0.4546(11) 0.155(4) Uani 0.5 1 d D U P A 1
F1 F 0.4318(8) -0.0758(6) -0.3609(8) 0.111(2) Uani 0.5 1 d D U P B 1
F3 F 0.4205(13) -0.0076(9) -0.2029(7) 0.147(4) Uani 0.5 1 d D U P B 1
F4 F 0.404(2) 0.2048(12) -0.5560(7) 0.199(8) Uani 0.5 1 d D U P A 1
F2 F 0.2684(8) -0.0755(11) -0.3406(10) 0.131(3) Uani 0.5 1 d D U P B 1
F5 F 0.5452(11) 0.4034(14) -0.4681(13) 0.131(5) Uani 0.5 1 d D U P A 1

loop_
_atom_site_aniso_label
_atom_site_aniso_U_11
_atom_site_aniso_U_22
_atom_site_aniso_U_33
_atom_site_aniso_U_23
_atom_site_aniso_U_13
_atom_site_aniso_U_12
O5 0.094(2) 0.0461(15) 0.0791(17) 0.0360(14) 0.0269(15) 0.0444(15)
N1 0.0584(18) 0.0340(16) 0.0503(16) 0.0262(14) 0.0028(14) 0.0190(14)
C12 0.052(2) 0.0334(18) 0.0424(17) 0.0204(15) 0.0180(16) 0.0239(17)
O1 0.0681(16) 0.0346(13) 0.0636(15) 0.0252(12) 0.0000(12) 0.0239(12)
N2 0.069(2) 0.0305(15) 0.0527(16) 0.0203(14) 0.0048(15) 0.0244(15)
C15 0.0470(19) 0.0339(18) 0.0460(18) 0.0226(16) 0.0120(16) 0.0206(16)
C9 0.058(2) 0.044(2) 0.0415(17) 0.0259(17) 0.0206(17) 0.0293(18)
C13 0.0505(19) 0.0351(18) 0.0383(16) 0.0201(15) 0.0148(15) 0.0243(16)
O4 0.108(2) 0.0800(19) 0.0852(18) 0.0640(16) 0.0527(17) 0.0664(18)
C14 0.052(2) 0.0376(18) 0.0453(18) 0.0244(16) 0.0124(16) 0.0227(16)
C23 0.055(2) 0.038(2) 0.0401(17) 0.0220(16) 0.0121(16) 0.0282(18)
C18 0.055(2) 0.0342(18) 0.0512(19) 0.0235(16) 0.0146(17) 0.0252(17)
C20 0.071(2) 0.0386(19) 0.0512(19) 0.0256(17) 0.0223(18) 0.0358(18)
C16 0.066(2) 0.046(2) 0.0482(19) 0.0242(18) 0.0211(18) 0.0337(19)
C6 0.054(2) 0.049(2) 0.0446(18) 0.0279(17) 0.0192(16) 0.0314(18)
C19 0.069(2) 0.048(2) 0.0495(19) 0.0292(18) 0.0253(18) 0.0370(19)
O3 0.159(3) 0.105(2) 0.0768(18) 0.0736(18) 0.0687(19) 0.097(2)
C7 0.081(3) 0.054(2) 0.0409(18) 0.0278(18) 0.0167(18) 0.040(2)
C11 0.054(2) 0.0370(19) 0.0440(18) 0.0184(16) 0.0122(16) 0.0199(17)
C10 0.055(2) 0.048(2) 0.0395(17) 0.0235(17) 0.0075(16) 0.0240(18)
C24 0.051(2) 0.039(2) 0.0452(18) 0.0151(17) 0.0090(16) 0.0232(17)
C21 0.061(2) 0.042(2) 0.064(2) 0.0318(19) 0.0184(19) 0.0286(19)
C3 0.065(2) 0.063(2) 0.063(2) 0.044(2) 0.0327(19) 0.046(2)
O2 0.128(3) 0.076(2) 0.089(2) 0.0573(18) 0.0411(19) 0.064(2)
C2 0.080(3) 0.072(3) 0.072(3) 0.049(2) 0.041(2) 0.056(2)
C8 0.083(3) 0.051(2) 0.057(2) 0.0331(19) 0.024(2) 0.039(2)
C29 0.059(2) 0.054(2) 0.054(2) 0.0248(19) 0.0118(18) 0.0350(19)
C17 0.069(2) 0.037(2) 0.059(2) 0.0227(18) 0.0207(19) 0.0316(19)
C25 0.060(2) 0.043(2) 0.0468(19) 0.0198(17) 0.0130(17) 0.0259(18)
C5 0.085(3) 0.055(2) 0.0477(19) 0.0308(18) 0.0199(19) 0.039(2)
C28 0.068(3) 0.069(3) 0.047(2) 0.022(2) 0.0079(19) 0.039(2)
C4 0.089(3) 0.074(3) 0.047(2) 0.038(2) 0.019(2) 0.049(2)
C27 0.057(2) 0.065(3) 0.052(2) 0.010(2) 0.0025(19) 0.025(2)
C22 0.127(4) 0.103(4) 0.117(4) 0.095(3) 0.070(3) 0.079(3)
C26 0.060(2) 0.042(2) 0.061(2) 0.0153(19) 0.019(2) 0.0219(19)
C1 0.206(6) 0.131(4) 0.111(4) 0.105(4) 0.096(4) 0.125(4)
C31 0.095(4) 0.093(4) 0.060(3) 0.030(3) 0.003(3) 0.046(3)
C30 0.070(3) 0.048(3) 0.087(3) 0.017(3) 0.010(3) 0.015(2)
F10 0.158(9) 0.206(12) 0.058(5) 0.061(6) 0.041(6) 0.110(9)
F7 0.187(10) 0.062(5) 0.088(5) 0.007(4) 0.008(6) -0.037(7)
F11 0.280(17) 0.123(6) 0.092(7) 0.046(6) -0.035(11) 0.115(9)
F8 0.100(4) 0.066(4) 0.200(7) 0.075(4) 0.059(4) 0.045(3)
F12 0.088(5) 0.216(11) 0.081(6) 0.063(7) -0.009(4) 0.068(6)
F9 0.138(7) 0.082(5) 0.142(6) 0.069(5) 0.090(6) 0.059(5)
F6 0.133(8) 0.255(13) 0.167(10) 0.143(9) 0.048(8) 0.138(9)
F1 0.098(5) 0.035(3) 0.169(6) 0.018(4) 0.052(5) 0.030(3)
F3 0.191(8) 0.075(4) 0.128(5) 0.058(4) 0.025(5) 0.040(6)
F4 0.32(2) 0.124(8) 0.061(4) 0.010(5) -0.039(9) 0.107(12)
F2 0.078(4) 0.092(5) 0.171(8) 0.051(6) 0.033(4) 0.020(3)
F5 0.111(5) 0.169(9) 0.116(8) 0.105(8) 0.030(5) 0.055(6)

loop_
_atom_type_symbol
_atom_type_description
_atom_type_scat_dispersion_real
_atom_type_scat_dispersion_imag
_atom_type_scat_source
C C 0.0033 0.0016 'International Tables Vol C Tables 4.2.6.8 and 6.1.1.4'
H H 0.0000 0.0000 'International Tables Vol C Tables 4.2.6.8 and 6.1.1.4'
F F 0.0171 0.0103 'International Tables Vol C Tables 4.2.6.8 and 6.1.1.4'
N N 0.0061 0.0033 'International Tables Vol C Tables 4.2.6.8 and 6.1.1.4'
O O 0.0106 0.0060 'International Tables Vol C Tables 4.2.6.8 and 6.1.1.4'

loop_
_geom_angle_atom_site_label_1
_geom_angle_atom_site_label_2
_geom_angle_atom_site_label_3
_geom_angle
C23 N1 C13 128.1(2)
C13 C12 C15 121.2(3)
C11 C12 C15 121.3(3)
C11 C12 C13 117.4(3)
C23 N2 C24 127.5(3)
C20 C15 C12 119.6(3)
C16 C15 C12 121.5(3)
C16 C15 C20 118.9(3)
C14 C9 C6 119.6(3)
C14 C9 C10 118.7(3)
C10 C9 C6 121.7(3)
C12 C13 N1 117.3(2)
C14 C13 N1 122.5(3)
C14 C13 C12 120.2(3)
C21 O4 C22 118.1(3)
C13 C14 C9 121.3(3)
N1 C23 N2 113.0(3)
O1 C23 N1 123.8(3)
O1 C23 N2 123.2(3)
C19 C18 C21 121.8(3)
C19 C18 C17 119.5(3)
C17 C18 C21 118.6(3)
C19 C20 C15 121.3(3)
C15 C16 C17 120.1(3)
C7 C6 C9 121.1(3)
C5 C6 C9 121.4(3)
C5 C6 C7 117.6(3)
C20 C19 C18 119.8(3)
C2 O3 C1 116.5(3)
C8 C7 C6 121.5(3)
C10 C11 C12 122.5(3)
C11 C10 C9 119.8(3)
N2 C24 C25 123.4(3)
C29 C24 N2 117.6(3)
C29 C24 C25 119.0(3)
O5 C21 O4 123.8(3)
O5 C21 C18 124.3(3)
O4 C21 C18 111.9(3)
C8 C3 C2 119.5(4)
C8 C3 C4 118.5(3)
C4 C3 C2 122.0(3)
O3 C2 C3 112.7(4)
O2 C2 O3 123.6(3)
O2 C2 C3 123.7(4)
C3 C8 C7 120.4(3)
C28 C29 C24 120.9(3)
C18 C17 C16 120.3(3)
C26 C25 C24 119.4(3)
C6 C5 C4 121.2(3)
C29 C28 C27 120.3(3)
C29 C28 C31 120.5(4)
C27 C28 C31 119.1(4)
C3 C4 C5 120.8(3)
C26 C27 C28 119.1(3)
C25 C26 C30 118.4(3)
C27 C26 C25 121.2(3)
C27 C26 C30 120.3(4)
F10 C31 C28 108.2(6)
F10 C31 F12 101.0(8)
F11 C31 C28 113.4(7)
F11 C31 F10 108.6(11)
F11 C31 F12 113.0(10)
F12 C31 C28 111.7(6)
F6 C31 C28 110.9(6)
F4 C31 C28 118.7(7)
F4 C31 F6 108.2(10)
F4 C31 F5 102.6(11)
F5 C31 C28 113.8(7)
F5 C31 F6 101.1(9)
F7 C30 C26 113.6(7)
F7 C30 F8 116.1(9)
F7 C30 F9 102.3(7)
F8 C30 C26 113.4(4)
F9 C30 C26 110.8(5)
F9 C30 F8 98.9(6)
F1 C30 C26 109.4(5)
F3 C30 C26 114.8(5)
F3 C30 F1 111.4(8)
F3 C30 F2 107.3(8)
F2 C30 C26 111.9(7)
F2 C30 F1 101.2(7)

loop_
_geom_bond_atom_site_label_1
_geom_bond_atom_site_label_2
_geom_bond_distance
O5 C21 1.202(4)
N1 C13 1.410(4)
N1 C23 1.363(4)
C12 C15 1.487(4)
C12 C13 1.406(4)
C12 C11 1.382(4)
O1 C23 1.213(3)
N2 C23 1.370(4)
N2 C24 1.390(4)
C15 C20 1.380(4)
C15 C16 1.379(4)
C9 C14 1.385(4)
C9 C6 1.491(4)
C9 C10 1.389(4)
C13 C14 1.381(4)
O4 C21 1.327(4)
O4 C22 1.452(4)
C18 C19 1.378(4)
C18 C21 1.482(4)
C18 C17 1.382(4)
C20 C19 1.376(4)
C16 C17 1.386(4)
C6 C7 1.384(4)
C6 C5 1.370(4)
O3 C2 1.314(5)
O3 C1 1.438(4)
C7 C8 1.380(4)
C11 C10 1.375(4)
C24 C29 1.387(4)
C24 C25 1.393(4)
C3 C2 1.484(5)
C3 C8 1.373(5)
C3 C4 1.376(5)
O2 C2 1.199(4)
C29 C28 1.372(5)
C25 C26 1.383(5)
C5 C4 1.386(4)
C28 C27 1.380(5)
C28 C31 1.489(6)
C27 C26 1.379(5)
C26 C30 1.493(6)
C31 F10 1.311(9)
C31 F11 1.246(10)
C31 F12 1.315(8)
C31 F6 1.337(9)
C31 F4 1.275(10)
C31 F5 1.297(10)
C30 F7 1.295(9)
C30 F8 1.352(7)
C30 F9 1.341(8)
C30 F1 1.318(7)
C30 F3 1.280(8)
C30 F2 1.303(9)

loop_
_platon_squeeze_void_nr
_platon_squeeze_void_average_x
_platon_squeeze_void_average_y
_platon_squeeze_void_average_z
_platon_squeeze_void_volume
_platon_squeeze_void_count_electrons
_platon_squeeze_void_content
1 0.500 0.811 1.000 346 113 ' '
